data_4316856
loop_
_publ_author_name
'S. M. Ibrahim Al-Rafia'
'Paul A. Lummis'
'Michael J. Ferguson'
'Robert McDonald'
'Eric Rivard'

_publ_contact_author_address
;
Department of Chemistry
University of Alberta
Edmonton
AB T6G 2G2
CANADA
;
_publ_contact_author_email ERIVARD@UALBERTA.CA
_publ_contact_author_name 'E. Rivard'
_publ_section_title
;
 Low-Coordinate Germylene and Stannylene Heterocycles featuring Sterically
 Tunable Bis(amido)silyl Ligands
;
_journal_name_full 'Inorganic Chemistry'
_journal_page_first 9709
_journal_page_last 9717
_journal_paper_doi 10.1021/ic101485a
_journal_volume 49
_journal_year 2010
_chemical_formula_moiety 'C42 H44 N2 Si3 Sn'
_chemical_formula_sum 'C42 H44 N2 Si3 Sn'
_chemical_formula_weight 779.75
_chemical_name_common 'Compound 6'
_chemical_name_systematic
; 
 ? 
;
_space_group_IT_number 14
_symmetry_cell_setting monoclinic
_symmetry_space_group_name_Hall '-P 2yn'
_symmetry_space_group_name_H-M 'P 1 21/n 1'
_atom_sites_solution_hydrogens geom
_atom_sites_solution_primary direct
_atom_sites_solution_secondary difmap
_audit_creation_method SHELXL-97
_cell_angle_alpha 90.00
_cell_angle_beta 91.3450(10)
_cell_angle_gamma 90.00
_cell_formula_units_Z 4
_cell_length_a 8.6497(7)
_cell_length_b 25.761(2)
_cell_length_c 17.1292(13)
_cell_measurement_reflns_used 9950
_cell_measurement_temperature 173(2)
_cell_measurement_theta_max 27.52
_cell_measurement_theta_min 2.38
_cell_volume 3815.8(5)
_computing_cell_refinement 'Bruker SAINT'
_computing_data_collection 'Bruker APEX2'
_computing_data_reduction 'Bruker SAINT'
_computing_molecular_graphics 'Bruker SHELXTL'
_computing_publication_material 'Bruker SHELXTL'
_computing_structure_refinement 'SHELXL-97 (Sheldrick, 2008)'
_computing_structure_solution 'SIR-97 (Altomare et al, 1999)'
_diffrn_ambient_temperature 173(2)
_diffrn_measured_fraction_theta_full 0.996
_diffrn_measured_fraction_theta_max 0.996
_diffrn_measurement_device_type 'Bruker APEX-II CCD'
_diffrn_measurement_method '\w scans'
_diffrn_radiation_monochromator graphite
_diffrn_radiation_source 'fine-focus sealed tube'
_diffrn_radiation_type MoK\a
_diffrn_radiation_wavelength 0.71073
_diffrn_reflns_av_R_equivalents 0.0228
_diffrn_reflns_av_sigmaI/netI 0.0204
_diffrn_reflns_limit_h_max 11
_diffrn_reflns_limit_h_min -11
_diffrn_reflns_limit_k_max 33
_diffrn_reflns_limit_k_min -33
_diffrn_reflns_limit_l_max 22
_diffrn_reflns_limit_l_min -22
_diffrn_reflns_number 33162
_diffrn_reflns_theta_full 27.53
_diffrn_reflns_theta_max 27.53
_diffrn_reflns_theta_min 1.43
_exptl_absorpt_coefficient_mu 0.796
_exptl_absorpt_correction_T_max 0.9362
_exptl_absorpt_correction_T_min 0.7120
_exptl_absorpt_correction_type multi-scan
_exptl_absorpt_process_details 'SADABS (Sheldrick, 2008)'
_exptl_crystal_colour colourless
_exptl_crystal_density_diffrn 1.357
_exptl_crystal_density_method 'not measured'
_exptl_crystal_description fragment
_exptl_crystal_F_000 1608
_exptl_crystal_size_max 0.46
_exptl_crystal_size_mid 0.24
_exptl_crystal_size_min 0.08
_refine_diff_density_max 0.559
_refine_diff_density_min -0.695
_refine_diff_density_rms 0.061
_refine_ls_extinction_method none
_refine_ls_goodness_of_fit_ref 1.039
_refine_ls_hydrogen_treatment constr
_refine_ls_matrix_type full
_refine_ls_number_parameters 433
_refine_ls_number_reflns 8760
_refine_ls_number_restraints 0
_refine_ls_restrained_S_all 1.039
_refine_ls_R_factor_all 0.0345
_refine_ls_R_factor_gt 0.0284
_refine_ls_shift/su_max 0.002
_refine_ls_shift/su_mean 0.000
_refine_ls_structure_factor_coef Fsqd
_refine_ls_weighting_details 'calc w=1/[\s^2^(Fo^2^)+(0.0378P)^2^+2.6734P] where P=(Fo^2^+2Fc^2^)/3'
_refine_ls_weighting_scheme calc
_refine_ls_wR_factor_gt 0.0750
_refine_ls_wR_factor_ref 0.0787
_reflns_number_gt 7616
_reflns_number_total 8760
_reflns_threshold_expression I>2\s(I)
_cod_data_source_file ic101485a_si_001_07.cif
_cod_data_source_block 6
_cod_depositor_comments
;
The following automatic conversions were performed:

'_symmetry_cell_setting' value 'Monoclinic' changed to 'monoclinic'
according to the built-in table from CIF Core dictionary named
'cif_core.dic' version 2.4.1 from 2010-06-29.

Automatic conversion script
Id: cif_fix_values 1646 2011-03-28 12:23:43Z adriana 
;
_cod_original_sg_symbol_H-M 'P 21/n'
_cod_database_code 4316856

loop_
_symmetry_equiv_pos_as_xyz
'x, y, z'
'-x+1/2, y+1/2, -z+1/2'
'-x, -y, -z'
'x-1/2, -y-1/2, z-1/2'

loop_
_atom_site_label
_atom_site_type_symbol
_atom_site_fract_x
_atom_site_fract_y
_atom_site_fract_z
_atom_site_U_iso_or_equiv
_atom_site_adp_type
_atom_site_occupancy
_atom_site_symmetry_multiplicity
_atom_site_calc_flag
_atom_site_refinement_flags
_atom_site_disorder_assembly
_atom_site_disorder_group
Sn Sn 0.273698(15) 0.251961(5) 0.115645(9) 0.02943(5) Uani 1 1 d . . .
Si1 Si 0.41043(5) 0.134322(18) 0.14382(3) 0.01768(10) Uani 1 1 d . . .
Si2 Si 0.46717(5) 0.365299(18) 0.14005(3) 0.01732(10) Uani 1 1 d . . .
Si3 Si 0.59426(6) 0.246760(18) 0.14552(3) 0.01965(10) Uani 1 1 d . . .
N1 N 0.45261(17) 0.19899(6) 0.13694(8) 0.0210(3) Uani 1 1 d . . .
N2 N 0.46677(17) 0.29902(6) 0.13673(8) 0.0212(3) Uani 1 1 d . . .
C1 C 0.7055(3) 0.24151(8) 0.24097(13) 0.0324(4) Uani 1 1 d . . .
H1 H 0.7457 0.2051 0.2437 0.039 Uiso 1 1 calc R . .
C2 C 0.5998(4) 0.24796(10) 0.31111(14) 0.0475(6) Uani 1 1 d . . .
H2A H 0.6611 0.2444 0.3597 0.057 Uiso 1 1 calc R . .
H2B H 0.5193 0.2212 0.3092 0.057 Uiso 1 1 calc R . .
H2C H 0.5516 0.2824 0.3093 0.057 Uiso 1 1 calc R . .
C3 C 0.8472(3) 0.27693(10) 0.24786(15) 0.0437(5) Uani 1 1 d . . .
H3A H 0.8989 0.2716 0.2988 0.052 Uiso 1 1 calc R . .
H3B H 0.8145 0.3132 0.2430 0.052 Uiso 1 1 calc R . .
H3C H 0.9190 0.2686 0.2062 0.052 Uiso 1 1 calc R . .
C4 C 0.7333(2) 0.24577(7) 0.06224(13) 0.0299(4) Uani 1 1 d . . .
H4 H 0.8091 0.2745 0.0718 0.036 Uiso 1 1 calc R . .
C5 C 0.8261(3) 0.19501(9) 0.05950(16) 0.0450(6) Uani 1 1 d . . .
H5A H 0.8982 0.1964 0.0162 0.054 Uiso 1 1 calc R . .
H5B H 0.7552 0.1657 0.0517 0.054 Uiso 1 1 calc R . .
H5C H 0.8844 0.1905 0.1088 0.054 Uiso 1 1 calc R . .
C6 C 0.6536(3) 0.25638(9) -0.01676(13) 0.0402(5) Uani 1 1 d . . .
H6A H 0.7307 0.2560 -0.0578 0.048 Uiso 1 1 calc R . .
H6B H 0.6032 0.2904 -0.0156 0.048 Uiso 1 1 calc R . .
H6C H 0.5759 0.2295 -0.0275 0.048 Uiso 1 1 calc R . .
C11 C 0.3034(2) 0.12004(7) 0.23611(10) 0.0224(3) Uani 1 1 d . . .
C12 C 0.3482(2) 0.08054(8) 0.28750(11) 0.0304(4) Uani 1 1 d . . .
H12 H 0.4364 0.0601 0.2763 0.036 Uiso 1 1 calc R . .
C13 C 0.2663(3) 0.07039(9) 0.35495(12) 0.0397(5) Uani 1 1 d . . .
H13 H 0.2998 0.0435 0.3894 0.048 Uiso 1 1 calc R . .
C14 C 0.1368(3) 0.09913(9) 0.37200(11) 0.0375(5) Uani 1 1 d . . .
H14 H 0.0806 0.0918 0.4177 0.045 Uiso 1 1 calc R . .
C15 C 0.0896(3) 0.13840(9) 0.32249(12) 0.0378(5) Uani 1 1 d . . .
H15 H 0.0008 0.1585 0.3341 0.045 Uiso 1 1 calc R . .
C16 C 0.1719(3) 0.14868(8) 0.25553(12) 0.0336(4) Uani 1 1 d . . .
H16 H 0.1381 0.1759 0.2219 0.040 Uiso 1 1 calc R . .
C21 C 0.2788(2) 0.12003(7) 0.05772(9) 0.0198(3) Uani 1 1 d . . .
C22 C 0.1345(2) 0.09643(7) 0.06272(10) 0.0249(4) Uani 1 1 d . . .
H22 H 0.1008 0.0844 0.1119 0.030 Uiso 1 1 calc R . .
C23 C 0.0384(2) 0.09011(8) -0.00325(12) 0.0307(4) Uani 1 1 d . . .
H23 H -0.0600 0.0742 0.0015 0.037 Uiso 1 1 calc R . .
C24 C 0.0857(2) 0.10691(8) -0.07498(11) 0.0313(4) Uani 1 1 d . . .
H24 H 0.0191 0.1034 -0.1195 0.038 Uiso 1 1 calc R . .
C25 C 0.2308(3) 0.12898(8) -0.08223(11) 0.0350(5) Uani 1 1 d . . .
H25 H 0.2653 0.1395 -0.1320 0.042 Uiso 1 1 calc R . .
C26 C 0.3253(2) 0.13565(8) -0.01652(11) 0.0302(4) Uani 1 1 d . . .
H26 H 0.4241 0.1512 -0.0219 0.036 Uiso 1 1 calc R . .
C31 C 0.5804(2) 0.08916(7) 0.14146(10) 0.0202(3) Uani 1 1 d . . .
C32 C 0.7002(2) 0.09146(7) 0.19783(11) 0.0253(4) Uani 1 1 d . . .
H32 H 0.6976 0.1175 0.2370 0.030 Uiso 1 1 calc R . .
C33 C 0.8231(2) 0.05650(8) 0.19784(11) 0.0282(4) Uani 1 1 d . . .
H33 H 0.9030 0.0588 0.2367 0.034 Uiso 1 1 calc R . .
C34 C 0.8281(2) 0.01842(8) 0.14096(12) 0.0293(4) Uani 1 1 d . . .
H34 H 0.9123 -0.0053 0.1403 0.035 Uiso 1 1 calc R . .
C35 C 0.7107(2) 0.01481(8) 0.08509(12) 0.0311(4) Uani 1 1 d . . .
H35 H 0.7137 -0.0116 0.0464 0.037 Uiso 1 1 calc R . .
C36 C 0.5881(2) 0.04979(7) 0.08551(11) 0.0254(4) Uani 1 1 d . . .
H36 H 0.5080 0.0468 0.0469 0.030 Uiso 1 1 calc R . .
C41 C 0.3564(2) 0.38889(7) 0.22707(10) 0.0206(3) Uani 1 1 d . . .
C42 C 0.2757(2) 0.35436(8) 0.27419(11) 0.0282(4) Uani 1 1 d . . .
H42 H 0.2799 0.3183 0.2631 0.034 Uiso 1 1 calc R . .
C43 C 0.1895(3) 0.37137(9) 0.33700(12) 0.0361(5) Uani 1 1 d . . .
H43 H 0.1350 0.3470 0.3675 0.043 Uiso 1 1 calc R . .
C44 C 0.1830(2) 0.42337(9) 0.35487(12) 0.0360(5) Uani 1 1 d . . .
H44 H 0.1246 0.4350 0.3978 0.043 Uiso 1 1 calc R . .
C45 C 0.2623(2) 0.45865(8) 0.30982(11) 0.0313(4) Uani 1 1 d . . .
H45 H 0.2588 0.4946 0.3220 0.038 Uiso 1 1 calc R . .
C46 C 0.3467(2) 0.44164(7) 0.24683(10) 0.0244(4) Uani 1 1 d . . .
H46 H 0.3995 0.4664 0.2162 0.029 Uiso 1 1 calc R . .
C51 C 0.3693(2) 0.39274(7) 0.04922(9) 0.0201(3) Uani 1 1 d . . .
C52 C 0.2997(2) 0.36273(8) -0.00972(11) 0.0271(4) Uani 1 1 d . . .
H52 H 0.3030 0.3260 -0.0054 0.032 Uiso 1 1 calc R . .
C53 C 0.2257(2) 0.38489(9) -0.07451(11) 0.0341(5) Uani 1 1 d . . .
H53 H 0.1792 0.3633 -0.1134 0.041 Uiso 1 1 calc R . .
C54 C 0.2198(2) 0.43800(9) -0.08241(11) 0.0349(5) Uani 1 1 d . . .
H54 H 0.1682 0.4532 -0.1263 0.042 Uiso 1 1 calc R . .
C55 C 0.2894(3) 0.46909(8) -0.02601(12) 0.0348(5) Uani 1 1 d . . .
H55 H 0.2870 0.5058 -0.0314 0.042 Uiso 1 1 calc R . .
C56 C 0.3629(2) 0.44661(7) 0.03863(11) 0.0282(4) Uani 1 1 d . . .
H56 H 0.4104 0.4685 0.0768 0.034 Uiso 1 1 calc R . .
C61 C 0.6674(2) 0.39332(7) 0.14471(10) 0.0210(3) Uani 1 1 d . . .
C62 C 0.7268(2) 0.42084(8) 0.20920(11) 0.0270(4) Uani 1 1 d . . .
H62 H 0.6635 0.4262 0.2530 0.032 Uiso 1 1 calc R . .
C63 C 0.8768(2) 0.44043(9) 0.21040(13) 0.0348(5) Uani 1 1 d . . .
H63 H 0.9145 0.4593 0.2545 0.042 Uiso 1 1 calc R . .
C64 C 0.9707(2) 0.43252(9) 0.14766(14) 0.0382(5) Uani 1 1 d . . .
H64 H 1.0734 0.4456 0.1488 0.046 Uiso 1 1 calc R . .
C65 C 0.9155(2) 0.40560(8) 0.08316(13) 0.0355(5) Uani 1 1 d . . .
H65 H 0.9804 0.4001 0.0400 0.043 Uiso 1 1 calc R . .
C66 C 0.7653(2) 0.38651(7) 0.08125(11) 0.0270(4) Uani 1 1 d . . .
H66 H 0.7281 0.3685 0.0362 0.032 Uiso 1 1 calc R . .

loop_
_atom_site_aniso_label
_atom_site_aniso_U_11
_atom_site_aniso_U_22
_atom_site_aniso_U_33
_atom_site_aniso_U_23
_atom_site_aniso_U_13
_atom_site_aniso_U_12
Sn 0.01973(8) 0.02177(8) 0.04664(10) 0.00491(5) -0.00258(6) -0.00061(4)
Si1 0.0218(2) 0.0160(2) 0.0153(2) -0.00048(16) 0.00087(16) -0.00045(17)
Si2 0.0191(2) 0.0152(2) 0.0177(2) 0.00004(16) 0.00140(16) 0.00073(17)
Si3 0.0194(2) 0.0164(2) 0.0231(2) -0.00153(17) -0.00023(18) 0.00061(17)
N1 0.0228(7) 0.0165(7) 0.0237(7) -0.0004(5) -0.0001(6) 0.0002(6)
N2 0.0214(7) 0.0173(7) 0.0251(7) -0.0006(6) 0.0018(6) 0.0004(6)
C1 0.0353(11) 0.0243(10) 0.0370(11) -0.0005(8) -0.0130(9) 0.0018(8)
C2 0.0609(17) 0.0527(16) 0.0283(11) 0.0033(10) -0.0091(11) -0.0076(11)
C3 0.0350(12) 0.0409(13) 0.0545(14) -0.0088(11) -0.0157(10) 0.0004(10)
C4 0.0279(10) 0.0213(10) 0.0411(11) -0.0021(8) 0.0118(8) -0.0001(7)
C5 0.0391(12) 0.0313(12) 0.0658(16) -0.0011(11) 0.0245(11) 0.0082(9)
C6 0.0529(15) 0.0355(12) 0.0330(11) -0.0034(9) 0.0158(10) -0.0039(10)
C11 0.0279(9) 0.0227(9) 0.0165(8) -0.0035(6) 0.0016(6) -0.0042(7)
C12 0.0357(11) 0.0304(10) 0.0251(9) 0.0041(8) 0.0042(8) -0.0018(8)
C13 0.0492(13) 0.0430(13) 0.0272(10) 0.0130(9) 0.0044(9) -0.0057(10)
C14 0.0431(12) 0.0494(14) 0.0205(9) -0.0026(9) 0.0098(8) -0.0127(10)
C15 0.0380(11) 0.0440(13) 0.0320(10) -0.0055(9) 0.0139(9) -0.0009(9)
C16 0.0386(11) 0.0338(11) 0.0288(10) 0.0040(8) 0.0085(8) 0.0047(9)
C21 0.0247(8) 0.0166(8) 0.0181(8) -0.0009(6) 0.0003(6) 0.0019(6)
C22 0.0252(9) 0.0281(10) 0.0216(8) -0.0005(7) 0.0025(7) 0.0003(7)
C23 0.0235(9) 0.0347(11) 0.0338(10) -0.0071(8) -0.0029(7) 0.0013(8)
C24 0.0370(11) 0.0295(10) 0.0269(9) -0.0050(8) -0.0113(8) 0.0075(8)
C25 0.0524(13) 0.0330(11) 0.0194(9) 0.0042(8) -0.0043(8) -0.0063(9)
C26 0.0364(11) 0.0311(11) 0.0230(9) 0.0025(8) 0.0009(7) -0.0114(8)
C31 0.0237(8) 0.0166(8) 0.0205(8) 0.0026(6) 0.0017(6) -0.0008(6)
C32 0.0326(10) 0.0197(9) 0.0235(8) -0.0005(7) -0.0017(7) -0.0005(7)
C33 0.0275(9) 0.0268(10) 0.0299(9) 0.0041(8) -0.0055(7) -0.0004(8)
C34 0.0264(9) 0.0250(10) 0.0366(10) 0.0035(8) 0.0011(8) 0.0049(7)
C35 0.0334(10) 0.0263(10) 0.0337(10) -0.0086(8) 0.0004(8) 0.0054(8)
C36 0.0263(9) 0.0241(9) 0.0256(9) -0.0032(7) -0.0020(7) 0.0009(7)
C41 0.0196(8) 0.0239(9) 0.0181(8) -0.0001(6) -0.0011(6) 0.0031(7)
C42 0.0320(10) 0.0267(10) 0.0261(9) 0.0003(7) 0.0047(7) -0.0004(8)
C43 0.0353(11) 0.0456(13) 0.0278(10) 0.0020(9) 0.0103(8) -0.0019(9)
C44 0.0316(11) 0.0529(14) 0.0238(9) -0.0069(9) 0.0047(8) 0.0098(9)
C45 0.0346(11) 0.0308(11) 0.0283(9) -0.0089(8) -0.0035(8) 0.0103(8)
C46 0.0269(9) 0.0242(9) 0.0220(8) -0.0014(7) -0.0024(7) 0.0030(7)
C51 0.0199(8) 0.0228(9) 0.0178(8) 0.0007(6) 0.0032(6) 0.0016(6)
C52 0.0323(10) 0.0249(10) 0.0240(9) -0.0002(7) 0.0003(7) -0.0033(8)
C53 0.0355(11) 0.0438(13) 0.0228(9) -0.0002(8) -0.0047(8) -0.0042(9)
C54 0.0366(11) 0.0445(13) 0.0235(9) 0.0084(9) -0.0018(8) 0.0096(9)
C55 0.0463(12) 0.0288(11) 0.0295(10) 0.0067(8) 0.0022(9) 0.0101(9)
C56 0.0378(11) 0.0238(9) 0.0230(9) -0.0005(7) -0.0006(7) 0.0032(8)
C61 0.0210(8) 0.0176(8) 0.0246(8) 0.0035(7) 0.0003(6) 0.0019(6)
C62 0.0238(9) 0.0290(10) 0.0280(9) 0.0001(8) -0.0017(7) 0.0002(7)
C63 0.0260(10) 0.0367(12) 0.0410(11) -0.0001(9) -0.0103(8) -0.0024(8)
C64 0.0198(9) 0.0387(12) 0.0560(13) 0.0067(10) -0.0023(9) -0.0012(8)
C65 0.0259(10) 0.0367(12) 0.0444(12) 0.0063(9) 0.0113(9) 0.0039(8)
C66 0.0272(9) 0.0250(10) 0.0290(9) 0.0011(7) 0.0043(7) 0.0017(7)

loop_
_atom_type_symbol
_atom_type_description
_atom_type_scat_dispersion_real
_atom_type_scat_dispersion_imag
_atom_type_scat_source
C C 0.0033 0.0016 'International Tables Vol C Tables 4.2.6.8 and 6.1.1.4'
H H 0.0000 0.0000 'International Tables Vol C Tables 4.2.6.8 and 6.1.1.4'
N N 0.0061 0.0033 'International Tables Vol C Tables 4.2.6.8 and 6.1.1.4'
Si Si 0.0817 0.0704 'International Tables Vol C Tables 4.2.6.8 and 6.1.1.4'
Sn Sn -0.6537 1.4246 'International Tables Vol C Tables 4.2.6.8 and 6.1.1.4'

loop_
_geom_angle_atom_site_label_1
_geom_angle_atom_site_label_2
_geom_angle_atom_site_label_3
_geom_angle
_geom_angle_site_symmetry_1
_geom_angle_site_symmetry_3
_geom_angle_publ_flag
N2 Sn N1 76.28(6) . . ?
N1 Si1 C31 115.74(8) . . ?
N1 Si1 C21 105.26(7) . . ?
C31 Si1 C21 108.79(8) . . ?
N1 Si1 C11 110.94(8) . . ?
C31 Si1 C11 107.29(8) . . ?
C21 Si1 C11 108.64(8) . . ?
N2 Si2 C61 112.77(8) . . ?
N2 Si2 C51 110.23(8) . . ?
C61 Si2 C51 106.64(8) . . ?
N2 Si2 C41 110.29(8) . . ?
C61 Si2 C41 109.10(8) . . ?
C51 Si2 C41 107.63(7) . . ?
N1 Si3 N2 95.51(8) . . ?
N1 Si3 C1 111.54(9) . . ?
N2 Si3 C1 116.07(8) . . ?
N1 Si3 C4 112.73(8) . . ?
N2 Si3 C4 110.97(8) . . ?
C1 Si3 C4 109.50(11) . . ?
Si1 N1 Si3 146.51(10) . . ?
Si1 N1 Sn 119.34(8) . . ?
Si3 N1 Sn 94.02(7) . . ?
Si2 N2 Si3 140.14(9) . . ?
Si2 N2 Sn 125.94(8) . . ?
Si3 N2 Sn 93.91(7) . . ?
C3 C1 C2 111.45(19) . . ?
C3 C1 Si3 114.60(16) . . ?
C2 C1 Si3 111.72(16) . . ?
C6 C4 C5 110.52(19) . . ?
C6 C4 Si3 112.63(15) . . ?
C5 C4 Si3 112.19(14) . . ?
C12 C11 C16 116.66(17) . . ?
C12 C11 Si1 122.49(14) . . ?
C16 C11 Si1 120.85(14) . . ?
C13 C12 C11 121.4(2) . . ?
C14 C13 C12 120.4(2) . . ?
C15 C14 C13 119.67(18) . . ?
C14 C15 C16 119.9(2) . . ?
C15 C16 C11 122.0(2) . . ?
C22 C21 C26 117.24(16) . . ?
C22 C21 Si1 124.39(13) . . ?
C26 C21 Si1 118.33(14) . . ?
C21 C22 C23 121.23(17) . . ?
C24 C23 C22 120.17(19) . . ?
C23 C24 C25 119.92(18) . . ?
C24 C25 C26 119.76(18) . . ?
C25 C26 C21 121.63(19) . . ?
C36 C31 C32 117.15(16) . . ?
C36 C31 Si1 121.01(14) . . ?
C32 C31 Si1 121.75(13) . . ?
C33 C32 C31 121.65(17) . . ?
C34 C33 C32 119.66(18) . . ?
C35 C34 C33 120.02(18) . . ?
C34 C35 C36 120.04(18) . . ?
C35 C36 C31 121.48(17) . . ?
C42 C41 C46 116.33(16) . . ?
C42 C41 Si2 121.28(14) . . ?
C46 C41 Si2 122.37(13) . . ?
C43 C42 C41 121.91(19) . . ?
C44 C43 C42 120.20(19) . . ?
C43 C44 C45 119.48(18) . . ?
C44 C45 C46 120.18(19) . . ?
C45 C46 C41 121.89(18) . . ?
C52 C51 C56 116.11(16) . . ?
C52 C51 Si2 124.39(14) . . ?
C56 C51 Si2 119.50(13) . . ?
C53 C52 C51 122.14(19) . . ?
C54 C53 C52 120.15(19) . . ?
C53 C54 C55 119.52(18) . . ?
C54 C55 C56 119.95(19) . . ?
C55 C56 C51 122.11(18) . . ?
C62 C61 C66 117.21(17) . . ?
C62 C61 Si2 123.34(13) . . ?
C66 C61 Si2 119.45(14) . . ?
C63 C62 C61 121.34(18) . . ?
C64 C63 C62 120.1(2) . . ?
C63 C64 C65 119.98(19) . . ?
C64 C65 C66 120.18(19) . . ?
C65 C66 C61 121.20(19) . . ?

loop_
_geom_bond_atom_site_label_1
_geom_bond_atom_site_label_2
_geom_bond_distance
_geom_bond_site_symmetry_2
_geom_bond_publ_flag
Sn N2 2.0882(15) . ?
Sn N1 2.0888(15) . ?
Si1 N1 1.7102(16) . ?
Si1 C31 1.8758(18) . ?
Si1 C21 1.8783(17) . ?
Si1 C11 1.8865(18) . ?
Si2 N2 1.7083(16) . ?
Si2 C61 1.8765(18) . ?
Si2 C51 1.8911(18) . ?
Si2 C41 1.8912(17) . ?
Si3 N1 1.7402(16) . ?
Si3 N2 1.7446(16) . ?
Si3 C1 1.883(2) . ?
Si3 C4 1.887(2) . ?
C1 C3 1.530(3) . ?
C1 C2 1.536(4) . ?
C4 C6 1.529(3) . ?
C4 C5 1.536(3) . ?
C11 C12 1.394(3) . ?
C11 C16 1.403(3) . ?
C12 C13 1.394(3) . ?
C13 C14 1.379(3) . ?
C14 C15 1.376(3) . ?
C15 C16 1.390(3) . ?
C21 C22 1.393(3) . ?
C21 C26 1.402(2) . ?
C22 C23 1.397(3) . ?
C23 C24 1.374(3) . ?
C24 C25 1.386(3) . ?
C25 C26 1.386(3) . ?
C31 C36 1.398(2) . ?
C31 C32 1.401(2) . ?
C32 C33 1.393(3) . ?
C33 C34 1.384(3) . ?
C34 C35 1.382(3) . ?
C35 C36 1.392(3) . ?
C41 C42 1.399(3) . ?
C41 C46 1.403(3) . ?
C42 C43 1.394(3) . ?
C43 C44 1.376(3) . ?
C44 C45 1.384(3) . ?
C45 C46 1.388(3) . ?
C51 C52 1.396(2) . ?
C51 C56 1.400(3) . ?
C52 C53 1.391(3) . ?
C53 C54 1.376(3) . ?
C54 C55 1.382(3) . ?
C55 C56 1.390(3) . ?
C61 C62 1.400(3) . ?
C61 C66 1.404(2) . ?
C62 C63 1.392(3) . ?
C63 C64 1.377(3) . ?
C64 C65 1.380(3) . ?
C65 C66 1.389(3) . ?

loop_
_geom_torsion_atom_site_label_1
_geom_torsion_atom_site_label_2
_geom_torsion_atom_site_label_3
_geom_torsion_atom_site_label_4
_geom_torsion
_geom_torsion_site_symmetry_1
_geom_torsion_site_symmetry_2
_geom_torsion_site_symmetry_3
_geom_torsion_site_symmetry_4
_geom_torsion_publ_flag
C31 Si1 N1 Si3 -18.22(19) . . . . ?
C21 Si1 N1 Si3 -138.36(16) . . . . ?
C11 Si1 N1 Si3 104.31(17) . . . . ?
C31 Si1 N1 Sn 167.39(8) . . . . ?
C21 Si1 N1 Sn 47.25(10) . . . . ?
C11 Si1 N1 Sn -70.08(10) . . . . ?
N2 Si3 N1 Si1 -170.78(16) . . . . ?
C1 Si3 N1 Si1 -49.93(19) . . . . ?
C4 Si3 N1 Si1 73.73(18) . . . . ?
N2 Si3 N1 Sn 4.31(7) . . . . ?
C1 Si3 N1 Sn 125.16(9) . . . . ?
C4 Si3 N1 Sn -111.17(8) . . . . ?
N2 Sn N1 Si1 173.21(9) . . . . ?
N2 Sn N1 Si3 -3.69(6) . . . . ?
C61 Si2 N2 Si3 8.21(17) . . . . ?
C51 Si2 N2 Si3 127.26(14) . . . . ?
C41 Si2 N2 Si3 -114.03(14) . . . . ?
C61 Si2 N2 Sn -170.91(9) . . . . ?
C51 Si2 N2 Sn -51.86(11) . . . . ?
C41 Si2 N2 Sn 66.85(11) . . . . ?
N1 Si3 N2 Si2 176.40(13) . . . . ?
C1 Si3 N2 Si2 59.16(17) . . . . ?
C4 Si3 N2 Si2 -66.68(16) . . . . ?
N1 Si3 N2 Sn -4.31(7) . . . . ?
C1 Si3 N2 Sn -121.56(9) . . . . ?
C4 Si3 N2 Sn 112.60(8) . . . . ?
N1 Sn N2 Si2 -176.88(10) . . . . ?
N1 Sn N2 Si3 3.68(6) . . . . ?
N1 Si3 C1 C3 171.43(15) . . . . ?
N2 Si3 C1 C3 -80.63(18) . . . . ?
C4 Si3 C1 C3 45.95(18) . . . . ?
N1 Si3 C1 C2 -60.60(17) . . . . ?
N2 Si3 C1 C2 47.34(18) . . . . ?
C4 Si3 C1 C2 173.92(14) . . . . ?
N1 Si3 C4 C6 62.08(15) . . . . ?
N2 Si3 C4 C6 -43.71(16) . . . . ?
C1 Si3 C4 C6 -173.14(14) . . . . ?
N1 Si3 C4 C5 -63.38(19) . . . . ?
N2 Si3 C4 C5 -169.17(16) . . . . ?
C1 Si3 C4 C5 61.41(19) . . . . ?
N1 Si1 C11 C12 -129.96(16) . . . . ?
C31 Si1 C11 C12 -2.66(18) . . . . ?
C21 Si1 C11 C12 114.79(16) . . . . ?
N1 Si1 C11 C16 51.07(18) . . . . ?
C31 Si1 C11 C16 178.37(16) . . . . ?
C21 Si1 C11 C16 -64.18(17) . . . . ?
C16 C11 C12 C13 -0.3(3) . . . . ?
Si1 C11 C12 C13 -179.35(16) . . . . ?
C11 C12 C13 C14 0.8(3) . . . . ?
C12 C13 C14 C15 -0.8(3) . . . . ?
C13 C14 C15 C16 0.3(3) . . . . ?
C14 C15 C16 C11 0.1(3) . . . . ?
C12 C11 C16 C15 -0.1(3) . . . . ?
Si1 C11 C16 C15 178.95(17) . . . . ?
N1 Si1 C21 C22 -126.51(15) . . . . ?
C31 Si1 C21 C22 108.86(16) . . . . ?
C11 Si1 C21 C22 -7.62(18) . . . . ?
N1 Si1 C21 C26 51.09(16) . . . . ?
C31 Si1 C21 C26 -73.54(16) . . . . ?
C11 Si1 C21 C26 169.97(15) . . . . ?
C26 C21 C22 C23 -1.9(3) . . . . ?
Si1 C21 C22 C23 175.70(14) . . . . ?
C21 C22 C23 C24 0.5(3) . . . . ?
C22 C23 C24 C25 1.6(3) . . . . ?
C23 C24 C25 C26 -2.3(3) . . . . ?
C24 C25 C26 C21 0.8(3) . . . . ?
C22 C21 C26 C25 1.3(3) . . . . ?
Si1 C21 C26 C25 -176.46(17) . . . . ?
N1 Si1 C31 C36 -123.13(15) . . . . ?
C21 Si1 C31 C36 -4.92(17) . . . . ?
C11 Si1 C31 C36 112.43(15) . . . . ?
N1 Si1 C31 C32 60.45(16) . . . . ?
C21 Si1 C31 C32 178.66(14) . . . . ?
C11 Si1 C31 C32 -63.99(16) . . . . ?
C36 C31 C32 C33 0.8(3) . . . . ?
Si1 C31 C32 C33 177.31(14) . . . . ?
C31 C32 C33 C34 0.1(3) . . . . ?
C32 C33 C34 C35 -0.8(3) . . . . ?
C33 C34 C35 C36 0.6(3) . . . . ?
C34 C35 C36 C31 0.2(3) . . . . ?
C32 C31 C36 C35 -0.9(3) . . . . ?
Si1 C31 C36 C35 -177.47(15) . . . . ?
N2 Si2 C41 C42 -5.96(17) . . . . ?
C61 Si2 C41 C42 -130.34(15) . . . . ?
C51 Si2 C41 C42 114.33(15) . . . . ?
N2 Si2 C41 C46 175.79(14) . . . . ?
C61 Si2 C41 C46 51.41(16) . . . . ?
C51 Si2 C41 C46 -63.93(16) . . . . ?
C46 C41 C42 C43 0.5(3) . . . . ?
Si2 C41 C42 C43 -177.88(16) . . . . ?
C41 C42 C43 C44 -0.7(3) . . . . ?
C42 C43 C44 C45 0.3(3) . . . . ?
C43 C44 C45 C46 0.4(3) . . . . ?
C44 C45 C46 C41 -0.7(3) . . . . ?
C42 C41 C46 C45 0.2(3) . . . . ?
Si2 C41 C46 C45 178.54(14) . . . . ?
N2 Si2 C51 C52 3.17(18) . . . . ?
C61 Si2 C51 C52 125.89(16) . . . . ?
C41 Si2 C51 C52 -117.16(16) . . . . ?
N2 Si2 C51 C56 -177.30(14) . . . . ?
C61 Si2 C51 C56 -54.58(16) . . . . ?
C41 Si2 C51 C56 62.38(16) . . . . ?
C56 C51 C52 C53 -1.2(3) . . . . ?
Si2 C51 C52 C53 178.35(15) . . . . ?
C51 C52 C53 C54 0.3(3) . . . . ?
C52 C53 C54 C55 0.8(3) . . . . ?
C53 C54 C55 C56 -0.9(3) . . . . ?
C54 C55 C56 C51 -0.1(3) . . . . ?
C52 C51 C56 C55 1.1(3) . . . . ?
Si2 C51 C56 C55 -178.47(16) . . . . ?
N2 Si2 C61 C62 -114.55(16) . . . . ?
C51 Si2 C61 C62 124.34(15) . . . . ?
C41 Si2 C61 C62 8.36(18) . . . . ?
N2 Si2 C61 C66 64.95(16) . . . . ?
C51 Si2 C61 C66 -56.17(16) . . . . ?
C41 Si2 C61 C66 -172.14(14) . . . . ?
C66 C61 C62 C63 -0.2(3) . . . . ?
Si2 C61 C62 C63 179.27(15) . . . . ?
C61 C62 C63 C64 -0.6(3) . . . . ?
C62 C63 C64 C65 0.7(3) . . . . ?
C63 C64 C65 C66 0.1(3) . . . . ?
C64 C65 C66 C61 -1.0(3) . . . . ?
C62 C61 C66 C65 1.0(3) . . . . ?
Si2 C61 C66 C65 -178.48(15) . . . . ?
